data_7218446
loop_
_publ_author_name
'Wu, He'
'Sun, Wujuan'
'Shi, Ting'
'Liao, Xuzhao'
'Zhao, Wenjie'
'Yang, Xuwu'

_publ_section_title
;
 The various architectures and properties of a series of coordination
 polymers tuned by the central metals and auxiliary N-donor ligands
;
_journal_issue 48
_journal_name_full CrystEngComm
_journal_page_first 11088
_journal_paper_doi 10.1039/C4CE01602E
_journal_volume 16
_journal_year 2014
_chemical_formula_moiety C27H22N4O8Zn
_chemical_formula_sum 'C27 H22 N4 O8 Zn'
_chemical_formula_weight 595.86
_chemical_name_systematic
; 
 ? 
;
_space_group_IT_number 14
_symmetry_cell_setting monoclinic
_symmetry_space_group_name_Hall '-P 2yn'
_symmetry_space_group_name_H-M 'P 1 21/n 1'
_atom_sites_solution_hydrogens geom
_atom_sites_solution_primary direct
_atom_sites_solution_secondary difmap
_audit_creation_method SHELXL-97
_cell_angle_alpha 90.00
_cell_angle_beta 100.022(3)
_cell_angle_gamma 90.00
_cell_formula_units_Z 4
_cell_length_a 7.8024(13)
_cell_length_b 15.776(3)
_cell_length_c 22.417(4)
_cell_measurement_reflns_used 2455
_cell_measurement_temperature 296(2)
_cell_measurement_theta_max 21.72
_cell_measurement_theta_min 2.58
_cell_volume 2717.2(8)
_computing_cell_refinement 'Bruker SMART'
_computing_data_collection 'Bruker SMART APEX II'
_computing_data_reduction 'Bruker SAINT'
_computing_molecular_graphics SHELXTL
_computing_publication_material SHELXTL
_computing_structure_refinement 'SHELXL-97 (Sheldrick, 1997)'
_computing_structure_solution 'SHELXS-97 (Sheldrick, 1990)'
_diffrn_ambient_temperature 296(2)
_diffrn_measured_fraction_theta_full 0.850
_diffrn_measured_fraction_theta_max 0.850
_diffrn_measurement_device_type 'Bruker APEX II area detector'
_diffrn_measurement_method '\w scan'
_diffrn_radiation_monochromator graphite
_diffrn_radiation_source 'fine-focus sealed tube'
_diffrn_radiation_type MoK\a
_diffrn_radiation_wavelength 0.71073
_diffrn_reflns_av_R_equivalents 0.0689
_diffrn_reflns_av_sigmaI/netI 0.1543
_diffrn_reflns_limit_h_max 9
_diffrn_reflns_limit_h_min -9
_diffrn_reflns_limit_k_max 19
_diffrn_reflns_limit_k_min -13
_diffrn_reflns_limit_l_max 27
_diffrn_reflns_limit_l_min -22
_diffrn_reflns_number 10949
_diffrn_reflns_theta_full 25.99
_diffrn_reflns_theta_max 25.99
_diffrn_reflns_theta_min 1.59
_exptl_absorpt_coefficient_mu 0.960
_exptl_absorpt_correction_T_max 0.8462
_exptl_absorpt_correction_T_min 0.8165
_exptl_absorpt_correction_type multi-scan
_exptl_absorpt_process_details sadabs
_exptl_crystal_colour colorless
_exptl_crystal_density_diffrn 1.457
_exptl_crystal_density_method 'not measured'
_exptl_crystal_description block
_exptl_crystal_F_000 1224
_exptl_crystal_size_max 0.22
_exptl_crystal_size_mid 0.21
_exptl_crystal_size_min 0.18
_refine_diff_density_max 1.016
_refine_diff_density_min -0.473
_refine_diff_density_rms 0.115
_refine_ls_extinction_method none
_refine_ls_goodness_of_fit_ref 1.013
_refine_ls_hydrogen_treatment constr
_refine_ls_matrix_type full
_refine_ls_number_parameters 371
_refine_ls_number_reflns 4552
_refine_ls_number_restraints 0
_refine_ls_restrained_S_all 1.013
_refine_ls_R_factor_all 0.1071
_refine_ls_R_factor_gt 0.0617
_refine_ls_shift/su_max 0.001
_refine_ls_shift/su_mean 0.000
_refine_ls_structure_factor_coef Fsqd
_refine_ls_weighting_details 'calc w=1/[\s^2^(Fo^2^)+(0.0603P)^2^+0.0000P] where P=(Fo^2^+2Fc^2^)/3'
_refine_ls_weighting_scheme calc
_refine_ls_wR_factor_gt 0.1639
_refine_ls_wR_factor_ref 0.1878
_reflns_number_gt 2333
_reflns_number_total 4552
_reflns_threshold_expression >2sigma(I)
_cod_data_source_file c4ce01602e2.cif
_cod_data_source_block 1
_cod_depositor_comments
;
The following automatic conversions were performed:

'_exptl_absorpt_correction_type' value 'Multi-scan' changed to
'multi-scan' according to
/usr/data/users/saulius/crontab/automatic-downloads/rss-feeds/RSC/lib/dictionaries/cif_core.dic
dictionary named 'cif_core.dic' version 2.4.2 from 2011-04-26.

Automatic conversion script
Id: cif_fix_values 2827 2014-09-09 07:05:25Z andrius 

 Adding full bibliography for 7218446--7218450.cif.
;
_cod_original_cell_volume 2717.3(8)
_cod_original_sg_symbol_H-M P21/n
_cod_database_code 7218446

loop_
_symmetry_equiv_pos_as_xyz
'x, y, z'
'-x+1/2, y+1/2, -z+1/2'
'-x, -y, -z'
'x-1/2, -y-1/2, z-1/2'

loop_
_atom_site_label
_atom_site_type_symbol
_atom_site_fract_x
_atom_site_fract_y
_atom_site_fract_z
_atom_site_U_iso_or_equiv
_atom_site_adp_type
_atom_site_occupancy
_atom_site_symmetry_multiplicity
_atom_site_calc_flag
_atom_site_refinement_flags
_atom_site_disorder_assembly
_atom_site_disorder_group
Zn1 Zn 0.28045(10) 0.83158(5) 0.20284(3) 0.0364(2) Uani 1 1 d . . .
O1 O 0.2840(9) 1.0120(4) 0.1392(3) 0.085(2) Uani 1 1 d . . .
O2 O 0.4121(7) 0.9369(3) 0.2171(2) 0.0490(12) Uani 1 1 d . . .
N2 N 0.0795(7) 0.8543(3) 0.2459(2) 0.0394(13) Uani 1 1 d . . .
N3 N -0.0834(7) 0.8559(3) 0.3174(2) 0.0387(13) Uani 1 1 d . . .
C5 C 0.3970(10) 1.0009(5) 0.1842(4) 0.0518(19) Uani 1 1 d . . .
O5 O -0.0223(8) 1.0379(4) 0.4277(2) 0.0680(17) Uani 1 1 d . . .
C6 C 0.5314(9) 1.0691(4) 0.2027(3) 0.0388(16) Uani 1 1 d . . .
O6 O 0.2081(8) 0.9923(5) 0.4887(2) 0.0761(18) Uani 1 1 d . . .
H6A H 0.1441 0.9798 0.5173 0.091 Uiso 1 1 d R . .
C7 C 0.6408(10) 1.0911(5) 0.1628(3) 0.0512(19) Uani 1 1 d . . .
H7A H 0.6212 1.0683 0.1240 0.061 Uiso 1 1 calc R . .
C8 C 0.7776(10) 1.1458(5) 0.1795(4) 0.054(2) Uani 1 1 d . . .
H8A H 0.8485 1.1607 0.1518 0.065 Uiso 1 1 calc R . .
C9 C 0.8097(9) 1.1787(4) 0.2379(3) 0.0444(17) Uani 1 1 d . . .
C10 C 0.7008(10) 1.1584(4) 0.2763(3) 0.0469(18) Uani 1 1 d . . .
H10A H 0.7205 1.1829 0.3146 0.056 Uiso 1 1 calc R . .
C11 C 0.5601(9) 1.1027(4) 0.2621(3) 0.0426(17) Uani 1 1 d . . .
C12 C 0.4507(9) 1.0825(4) 0.3067(3) 0.0397(16) Uani 1 1 d . . .
C13 C 0.2694(10) 1.0801(5) 0.2916(3) 0.0477(18) Uani 1 1 d . . .
H13A H 0.2161 1.0913 0.2519 0.057 Uiso 1 1 calc R . .
C14 C 0.1681(10) 1.0615(5) 0.3347(3) 0.0489(18) Uani 1 1 d . . .
H14A H 0.0475 1.0608 0.3239 0.059 Uiso 1 1 calc R . .
C15 C 0.2447(10) 1.0437(4) 0.3936(3) 0.0438(17) Uani 1 1 d . . .
C16 C 0.4261(10) 1.0452(5) 0.4097(3) 0.052(2) Uani 1 1 d . . .
H16A H 0.4794 1.0321 0.4490 0.063 Uiso 1 1 calc R . .
C17 C 0.5249(10) 1.0663(5) 0.3665(3) 0.0516(19) Uani 1 1 d . . .
H17A H 0.6451 1.0699 0.3779 0.062 Uiso 1 1 calc R . .
C18 C 0.1362(11) 1.0234(5) 0.4394(3) 0.0494(19) Uani 1 1 d . . .
C19 C -0.0580(10) 0.9086(5) 0.2302(3) 0.0507(19) Uani 1 1 d . . .
H19A H -0.0785 0.9402 0.1946 0.061 Uiso 1 1 calc R . .
C20 C -0.1591(10) 0.9102(5) 0.2727(3) 0.0492(19) Uani 1 1 d . . .
H20A H -0.2601 0.9418 0.2720 0.059 Uiso 1 1 calc R . .
C21 C 0.0592(9) 0.8217(5) 0.2990(3) 0.0431(17) Uani 1 1 d . . .
H21A H 0.1321 0.7814 0.3205 0.052 Uiso 1 1 calc R . .
C22 C -0.1425(9) 0.8341(4) 0.3727(3) 0.0410(16) Uani 1 1 d . . .
C23 C -0.0380(11) 0.7916(5) 0.4171(3) 0.055(2) Uani 1 1 d . . .
H23A H 0.0768 0.7809 0.4132 0.066 Uiso 1 1 calc R . .
C24 C -0.0966(11) 0.7638(5) 0.4675(3) 0.059(2) Uani 1 1 d . . .
H24A H -0.0241 0.7324 0.4967 0.071 Uiso 1 1 calc R . .
C25 C -0.2668(9) 0.7829(4) 0.4750(3) 0.0416(17) Uani 1 1 d . . .
C26 C -0.3716(10) 0.8270(5) 0.4304(3) 0.0471(17) Uani 1 1 d . . .
H26A H -0.4850 0.8398 0.4348 0.057 Uiso 1 1 calc R . .
C27 C -0.3120(10) 0.8529(4) 0.3788(3) 0.0445(18) Uani 1 1 d . . .
H27A H -0.3846 0.8825 0.3486 0.053 Uiso 1 1 calc R . .
O8B O -0.652(3) 0.9615(12) 0.0195(6) 0.199(10) Uani 0.663(15) 1 d P A 1
O8A O -0.383(2) 0.8810(11) 0.0863(9) 0.083(8) Uani 0.337(15) 1 d P A 2
O7 O 0.3221(9) 0.6864(4) 0.3833(3) 0.0823(19) Uani 1 1 d . . .
C1 C 0.9620(11) 1.2359(5) 0.2591(4) 0.058(2) Uani 1 1 d . . .
O4 O 1.0727(7) 1.2496(3) 0.2265(3) 0.0731(18) Uani 1 1 d . . .
O3 O 0.9766(9) 1.2676(4) 0.3105(3) 0.080(2) Uani 1 1 d . . .
N4 N -0.3281(8) 0.7523(4) 0.5269(2) 0.0436(14) Uani 1 1 d . . .
C4 C -0.2346(10) 0.7392(4) 0.5818(3) 0.0451(18) Uani 1 1 d . . .
H4A H -0.1165 0.7513 0.5922 0.054 Uiso 1 1 calc R . .
C2 C -0.4959(11) 0.7250(6) 0.5298(4) 0.065(2) Uani 1 1 d . . .
H2A H -0.5925 0.7268 0.4990 0.078 Uiso 1 1 calc R . .
N1 N -0.3282(9) 0.7073(4) 0.6195(3) 0.0486(15) Uani 1 1 d . . .
C3 C -0.4898(12) 0.6952(7) 0.5871(4) 0.075(3) Uani 1 1 d . . .
H3A H -0.5822 0.6703 0.6017 0.090 Uiso 1 1 calc R . .

loop_
_atom_site_aniso_label
_atom_site_aniso_U_11
_atom_site_aniso_U_22
_atom_site_aniso_U_33
_atom_site_aniso_U_23
_atom_site_aniso_U_13
_atom_site_aniso_U_12
Zn1 0.0382(4) 0.0346(4) 0.0362(4) 0.0006(4) 0.0061(3) -0.0007(4)
O1 0.081(5) 0.070(4) 0.085(4) 0.009(3) -0.034(4) -0.026(4)
O2 0.054(3) 0.030(3) 0.061(3) 0.008(2) 0.007(3) -0.004(2)
N2 0.043(3) 0.037(3) 0.038(3) 0.006(2) 0.004(3) 0.007(3)
N3 0.038(3) 0.045(3) 0.034(3) 0.007(3) 0.009(3) 0.005(3)
C5 0.046(5) 0.051(5) 0.057(5) -0.010(4) 0.005(4) -0.012(4)
O5 0.046(4) 0.105(5) 0.052(3) 0.016(3) 0.005(3) 0.010(3)
C6 0.041(4) 0.033(4) 0.042(4) 0.001(3) 0.005(3) -0.009(3)
O6 0.050(4) 0.126(5) 0.052(3) 0.028(3) 0.008(3) 0.006(4)
C7 0.057(5) 0.051(5) 0.043(4) 0.004(3) 0.002(4) -0.008(4)
C8 0.045(5) 0.049(5) 0.067(5) 0.018(4) 0.009(4) -0.007(4)
C9 0.042(4) 0.036(4) 0.050(4) 0.014(3) -0.008(3) -0.004(3)
C10 0.056(5) 0.036(4) 0.044(4) -0.002(3) -0.006(4) -0.009(4)
C11 0.037(4) 0.037(4) 0.050(4) 0.003(3) -0.005(3) -0.001(3)
C12 0.041(4) 0.032(4) 0.043(4) 0.001(3) 0.001(3) 0.003(3)
C13 0.046(5) 0.048(4) 0.047(4) -0.001(4) 0.003(4) 0.008(4)
C14 0.043(4) 0.052(5) 0.050(4) -0.002(4) 0.003(4) 0.006(4)
C15 0.046(5) 0.042(4) 0.042(4) -0.001(3) 0.003(3) 0.001(3)
C16 0.050(5) 0.065(5) 0.039(4) 0.008(4) -0.002(4) 0.004(4)
C17 0.036(4) 0.056(5) 0.057(5) 0.006(4) -0.008(4) 0.001(4)
C18 0.046(5) 0.053(5) 0.045(4) -0.002(4) -0.001(4) 0.003(4)
C19 0.054(5) 0.052(5) 0.044(4) 0.010(3) 0.002(4) 0.014(4)
C20 0.040(4) 0.061(5) 0.047(4) 0.015(4) 0.010(4) 0.015(4)
C21 0.039(4) 0.052(4) 0.040(4) 0.008(3) 0.013(3) 0.006(4)
C22 0.041(4) 0.047(4) 0.037(3) 0.000(3) 0.014(3) 0.003(4)
C23 0.043(5) 0.082(6) 0.040(4) 0.014(4) 0.010(4) 0.010(4)
C24 0.060(6) 0.072(6) 0.043(4) 0.013(4) 0.003(4) 0.006(4)
C25 0.040(4) 0.045(4) 0.040(4) 0.000(3) 0.007(3) -0.002(3)
C26 0.039(4) 0.058(5) 0.047(4) 0.001(4) 0.014(3) 0.006(4)
C27 0.049(5) 0.046(4) 0.039(4) 0.008(3) 0.011(3) 0.007(3)
O8B 0.26(3) 0.206(19) 0.130(13) -0.016(11) 0.035(15) -0.030(18)
O8A 0.057(12) 0.069(13) 0.134(18) -0.030(12) 0.049(12) -0.016(10)
O7 0.069(4) 0.080(5) 0.095(4) -0.022(4) 0.005(4) 0.005(3)
C1 0.050(5) 0.030(4) 0.084(7) 0.021(4) -0.020(5) -0.010(4)
O4 0.042(4) 0.049(3) 0.122(5) 0.023(3) -0.001(4) -0.009(3)
O3 0.085(5) 0.061(4) 0.079(4) 0.015(3) -0.031(4) -0.028(3)
N4 0.041(4) 0.053(4) 0.037(3) 0.001(3) 0.006(3) -0.003(3)
C4 0.050(5) 0.043(4) 0.042(4) -0.007(3) 0.008(4) -0.006(4)
C2 0.037(5) 0.097(7) 0.059(5) 0.013(5) -0.002(4) -0.009(5)
N1 0.049(4) 0.057(4) 0.041(3) 0.001(3) 0.011(3) -0.004(3)
C3 0.052(6) 0.125(9) 0.046(5) 0.019(5) 0.006(4) -0.013(5)

loop_
_atom_type_symbol
_atom_type_description
_atom_type_scat_dispersion_real
_atom_type_scat_dispersion_imag
_atom_type_scat_source
C C 0.0033 0.0016 'International Tables Vol C Tables 4.2.6.8 and 6.1.1.4'
H H 0.0000 0.0000 'International Tables Vol C Tables 4.2.6.8 and 6.1.1.4'
N N 0.0061 0.0033 'International Tables Vol C Tables 4.2.6.8 and 6.1.1.4'
O O 0.0106 0.0060 'International Tables Vol C Tables 4.2.6.8 and 6.1.1.4'
Zn Zn 0.2839 1.4301 'International Tables Vol C Tables 4.2.6.8 and 6.1.1.4'

loop_
_geom_angle_atom_site_label_1
_geom_angle_atom_site_label_2
_geom_angle_atom_site_label_3
_geom_angle
_geom_angle_site_symmetry_1
_geom_angle_site_symmetry_3
O2 Zn1 N1 122.5(2) . 4_675
O2 Zn1 N2 101.6(2) . .
N1 Zn1 N2 105.3(2) 4_675 .
O2 Zn1 O4 100.9(2) . 2_645
N1 Zn1 O4 124.8(2) 4_675 2_645
N2 Zn1 O4 96.4(2) . 2_645
O2 Zn1 O3 88.4(2) . 2_645
N1 Zn1 O3 88.1(2) 4_675 2_645
N2 Zn1 O3 154.6(2) . 2_645
O4 Zn1 O3 58.6(2) 2_645 2_645
O2 Zn1 C1 95.1(2) . 2_645
N1 Zn1 C1 108.2(3) 4_675 2_645
N2 Zn1 C1 125.6(3) . 2_645
O4 Zn1 C1 29.3(3) 2_645 2_645
O3 Zn1 C1 29.3(2) 2_645 2_645
C5 O2 Zn1 127.0(5) . .
C21 N2 C19 105.2(6) . .
C21 N2 Zn1 125.8(5) . .
C19 N2 Zn1 129.0(5) . .
C21 N3 C20 107.2(5) . .
C21 N3 C22 124.6(6) . .
C20 N3 C22 128.2(6) . .
O1 C5 O2 125.5(7) . .
O1 C5 C6 119.2(7) . .
O2 C5 C6 115.3(7) . .
C7 C6 C11 120.0(6) . .
C7 C6 C5 118.6(6) . .
C11 C6 C5 120.9(6) . .
C8 C7 C6 121.3(7) . .
C7 C8 C9 119.6(7) . .
C10 C9 C8 118.8(7) . .
C10 C9 C1 119.5(7) . .
C8 C9 C1 121.7(7) . .
C9 C10 C11 124.1(7) . .
C10 C11 C6 116.0(6) . .
C10 C11 C12 120.8(6) . .
C6 C11 C12 123.2(6) . .
C17 C12 C13 117.7(7) . .
C17 C12 C11 120.5(7) . .
C13 C12 C11 121.8(6) . .
C14 C13 C12 120.9(7) . .
C15 C14 C13 120.5(8) . .
C14 C15 C16 119.6(7) . .
C14 C15 C18 120.3(7) . .
C16 C15 C18 120.1(7) . .
C17 C16 C15 119.2(7) . .
C16 C17 C12 122.1(7) . .
O5 C18 O6 122.5(7) . .
O5 C18 C15 119.0(7) . .
O6 C18 C15 118.5(7) . .
C20 C19 N2 111.1(6) . .
C19 C20 N3 106.1(6) . .
N2 C21 N3 110.4(6) . .
C23 C22 C27 119.9(6) . .
C23 C22 N3 120.8(6) . .
C27 C22 N3 119.2(6) . .
C22 C23 C24 121.6(7) . .
C23 C24 C25 119.5(7) . .
C26 C25 C24 118.8(6) . .
C26 C25 N4 122.0(6) . .
C24 C25 N4 119.2(7) . .
C25 C26 C27 121.1(7) . .
C26 C27 C22 119.0(7) . .
O3 C1 O4 120.9(8) . .
O3 C1 C9 118.4(9) . .
O4 C1 C9 120.7(8) . .
O3 C1 Zn1 60.6(5) . 2_655
O4 C1 Zn1 60.3(4) . 2_655
C9 C1 Zn1 178.9(6) . 2_655
C1 O4 Zn1 90.4(6) . 2_655
C1 O3 Zn1 90.1(6) . 2_655
C4 N4 C2 106.0(6) . .
C4 N4 C25 127.1(6) . .
C2 N4 C25 126.8(6) . .
N1 C4 N4 112.2(7) . .
C3 C2 N4 105.8(7) . .
C4 N1 C3 106.3(6) . .
C4 N1 Zn1 121.7(6) . 4_576
C3 N1 Zn1 131.2(5) . 4_576
N1 C3 C2 109.5(7) . .

loop_
_geom_bond_atom_site_label_1
_geom_bond_atom_site_label_2
_geom_bond_distance
_geom_bond_site_symmetry_2
Zn1 O2 1.950(5) .
Zn1 N1 2.009(6) 4_675
Zn1 N2 2.012(5) .
Zn1 O4 2.205(6) 2_645
Zn1 O3 2.213(7) 2_645
Zn1 C1 2.539(8) 2_645
O1 C5 1.231(9) .
O2 C5 1.243(9) .
N2 C21 1.330(8) .
N2 C19 1.370(9) .
N3 C21 1.364(8) .
N3 C20 1.372(8) .
N3 C22 1.438(8) .
C5 C6 1.509(10) .
O5 C18 1.240(9) .
C6 C7 1.383(9) .
C6 C11 1.415(9) .
O6 C18 1.250(9) .
C7 C8 1.373(10) .
C8 C9 1.390(11) .
C9 C10 1.349(9) .
C9 C1 1.502(10) .
C10 C11 1.398(10) .
C11 C12 1.459(9) .
C12 C17 1.388(9) .
C12 C13 1.397(10) .
C13 C14 1.383(10) .
C14 C15 1.380(10) .
C15 C16 1.398(11) .
C15 C18 1.475(10) .
C16 C17 1.378(10) .
C19 C20 1.338(10) .
C22 C23 1.349(10) .
C22 C27 1.385(9) .
C23 C24 1.363(9) .
C24 C25 1.400(11) .
C25 C26 1.366(10) .
C25 N4 1.418(8) .
C26 C27 1.381(9) .
C1 O3 1.243(10) .
C1 O4 1.243(10) .
C1 Zn1 2.539(8) 2_655
O4 Zn1 2.205(6) 2_655
O3 Zn1 2.213(7) 2_655
N4 C4 1.334(9) .
N4 C2 1.391(10) .
C4 N1 1.309(8) .
C2 C3 1.359(10) .
N1 C3 1.355(11) .
N1 Zn1 2.009(6) 4_576
